data_4334662
loop_
_publ_author_name
'William Levason'
'David Pugh'
'Gillian Reid'

_publ_contact_author_address
;   School of Chemistry
    University of Southampton
    Southampton SO17 1BJ, UK
;
_publ_contact_author_email wxl@soton.ac.uk
_publ_contact_author_fax '023 8059 3781'
_publ_contact_author_name 'Professor William Levason'
_publ_contact_author_phone '023 8059 3792'
_publ_section_title
;
 Phosphine and Diphosphine Complexes of Silicon(IV) Halides
;
_journal_name_full 'Inorganic Chemistry'
_journal_page_first 5185
_journal_page_last 5193
_journal_paper_doi 10.1021/ic400077z
_journal_volume 52
_journal_year 2013
_chemical_formula_moiety 'C6 H16 Br4 P2 Si'
_chemical_formula_sum 'C6 H16 Br4 P2 Si'
_chemical_formula_weight 497.86
_chemical_name_systematic
;
 ?
;
_space_group_IT_number 88
_symmetry_cell_setting tetragonal
_symmetry_Int_Tables_number 88
_symmetry_space_group_name_Hall '-I 4ad'
_symmetry_space_group_name_H-M 'I 41/a :2'
_atom_sites_solution_hydrogens geom
_atom_sites_solution_primary direct
_atom_sites_solution_secondary difmap
_audit_creation_method SHELXL-97
_cell_angle_alpha 90.00
_cell_angle_beta 90.00
_cell_angle_gamma 90.00
_cell_formula_units_Z 8
_cell_length_a 11.285(3)
_cell_length_b 11.285(3)
_cell_length_c 23.543(10)
_cell_measurement_reflns_used 3625
_cell_measurement_temperature 100(2)
_cell_measurement_theta_max 31.3
_cell_measurement_theta_min 2.0
_cell_volume 2998.2(17)
_computing_cell_refinement
;
CrystalClear-SM Expert 2.0 r11 (Rigaku, 2011)
;
_computing_data_collection
;
CrystalClear-SM Expert 2.0 r11 (Rigaku, 2011)
;
_computing_data_reduction
;
CrystalClear-SM Expert 2.0 r11 (Rigaku, 2011)
;
_computing_molecular_graphics 'ORTEP-3 (Farrugia, 1997)'
_computing_publication_material 'PLATON (Spek, 2003), WinGX (Farrugia, 1999) and enCIFer (Allen et al., 2004).'
_computing_structure_refinement 'SHELXL-97 (Sheldrick, 2008)'
_computing_structure_solution 'SHELXS-97 (Sheldrick, 1997)'
_diffrn_ambient_temperature 100(2)
_diffrn_detector CCD
_diffrn_detector_area_resol_mean 28.5714
_diffrn_measured_fraction_theta_full 0.995
_diffrn_measured_fraction_theta_max 0.995
_diffrn_measurement_device
;
AFC12 (Right): Kappa 3 circle
;
_diffrn_measurement_device_type
;
Rigaku Saturn724+ (2x2 bin mode)
;
_diffrn_measurement_method 'profile data from \w-scans'
_diffrn_measurement_specimen_support Mitegen
_diffrn_radiation_monochromator Confocal
_diffrn_radiation_source 'fine-focus sealed tube'
_diffrn_radiation_type MoK\a
_diffrn_radiation_wavelength 0.71075
_diffrn_reflns_av_R_equivalents 0.0251
_diffrn_reflns_av_sigmaI/netI 0.0341
_diffrn_reflns_limit_h_max 4
_diffrn_reflns_limit_h_min -13
_diffrn_reflns_limit_k_max 12
_diffrn_reflns_limit_k_min -9
_diffrn_reflns_limit_l_max 28
_diffrn_reflns_limit_l_min -15
_diffrn_reflns_number 3037
_diffrn_reflns_theta_full 25.02
_diffrn_reflns_theta_max 25.02
_diffrn_reflns_theta_min 3.08
_diffrn_source 'Rotating Anode'
_diffrn_source_current 55.0
_diffrn_source_power 2.5
_diffrn_source_voltage 45.0
_exptl_absorpt_coefficient_mu 10.996
_exptl_absorpt_correction_T_max 0.6094
_exptl_absorpt_correction_T_min 0.4377
_exptl_absorpt_correction_type multi-scan
_exptl_absorpt_process_details 'CrystalClear-SM Expert 2.0 r11 (Rigaku, 2011)'
_exptl_crystal_colour colourless
_exptl_crystal_density_diffrn 2.206
_exptl_crystal_description block
_exptl_crystal_F_000 1888
_exptl_crystal_size_max 0.09
_exptl_crystal_size_mid 0.07
_exptl_crystal_size_min 0.05
_refine_diff_density_max 0.307
_refine_diff_density_min -0.379
_refine_diff_density_rms 0.078
_refine_ls_extinction_method none
_refine_ls_goodness_of_fit_ref 0.993
_refine_ls_hydrogen_treatment constr
_refine_ls_matrix_type full
_refine_ls_number_parameters 62
_refine_ls_number_reflns 1316
_refine_ls_number_restraints 0
_refine_ls_restrained_S_all 0.993
_refine_ls_R_factor_all 0.0237
_refine_ls_R_factor_gt 0.0196
_refine_ls_shift/su_max 0.001
_refine_ls_shift/su_mean 0.000
_refine_ls_structure_factor_coef Fsqd
_refine_ls_weighting_details 'calc w=1/[\s^2^(Fo^2^)+(0.0167P)^2^+0.0000P] where P=(Fo^2^+2Fc^2^)/3'
_refine_ls_weighting_scheme calc
_refine_ls_wR_factor_gt 0.0393
_refine_ls_wR_factor_ref 0.0402
_reflns_number_gt 1164
_reflns_number_total 1316
_reflns_threshold_expression I>2\s(I)
_cod_data_source_file ic400077z_si_002_05.cif
_cod_data_source_block Compound_4
_cod_original_cell_volume 2998.1(18)
_cod_original_sg_symbol_H-M 'I 41/a'
_cod_database_code 4334662

loop_
_symmetry_equiv_pos_as_xyz
'x, y, z'
'-x+1/2, -y, z+1/2'
'-y+3/4, x+1/4, z+1/4'
'y+3/4, -x+3/4, z+3/4'
'x+1/2, y+1/2, z+1/2'
'-x+1, -y+1/2, z+1'
'-y+5/4, x+3/4, z+3/4'
'y+5/4, -x+5/4, z+5/4'
'-x, -y, -z'
'x-1/2, y, -z-1/2'
'y-3/4, -x-1/4, -z-1/4'
'-y-3/4, x-3/4, -z-3/4'
'-x+1/2, -y+1/2, -z+1/2'
'x, y+1/2, -z'
'y-1/4, -x+1/4, -z+1/4'
'-y-1/4, x-1/4, -z-1/4'

loop_
_atom_site_label
_atom_site_type_symbol
_atom_site_fract_x
_atom_site_fract_y
_atom_site_fract_z
_atom_site_U_iso_or_equiv
_atom_site_adp_type
_atom_site_occupancy
_atom_site_symmetry_multiplicity
_atom_site_calc_flag
_atom_site_refinement_flags
C1 C 0.2033(3) 0.5896(3) 0.03581(16) 0.0629(13) Uani 1 1 d .
H1A H 0.2719 0.5963 0.0105 0.094 Uiso 1 1 calc R
H1B H 0.1429 0.5396 0.0179 0.094 Uiso 1 1 calc R
H1C H 0.2280 0.5540 0.0719 0.094 Uiso 1 1 calc R
C2 C 0.2724(2) 0.8282(3) 0.05426(13) 0.0273(7) Uani 1 1 d .
H2A H 0.3230 0.7997 0.0852 0.041 Uiso 1 1 calc R
H2B H 0.2480 0.9099 0.0620 0.041 Uiso 1 1 calc R
H2C H 0.3166 0.8254 0.0185 0.041 Uiso 1 1 calc R
C3 C 0.0627(3) 0.7766(3) -0.01508(12) 0.0443(10) Uani 1 1 d .
H3A H 0.0574 0.8640 -0.0174 0.053 Uiso 1 1 calc R
H3B H 0.1065 0.7480 -0.0488 0.053 Uiso 1 1 calc R
Si1 Si 0.0000 0.7500 0.12183(5) 0.0149(3) Uani 1 2 d S
P1 P 0.14260(7) 0.73493(6) 0.04886(3) 0.02211(19) Uani 1 1 d .
Br1 Br 0.03161(2) 0.96237(2) 0.116653(12) 0.02223(10) Uani 1 1 d .
Br2 Br 0.15151(3) 0.72815(3) 0.189400(12) 0.02621(10) Uani 1 1 d .

loop_
_atom_site_aniso_label
_atom_site_aniso_U_11
_atom_site_aniso_U_22
_atom_site_aniso_U_33
_atom_site_aniso_U_23
_atom_site_aniso_U_13
_atom_site_aniso_U_12
C1 0.048(2) 0.031(2) 0.110(4) -0.025(2) 0.059(2) -0.0086(17)
C2 0.0191(16) 0.0286(17) 0.034(2) 0.0017(15) 0.0059(15) -0.0085(14)
C3 0.045(2) 0.074(3) 0.0135(18) -0.0028(17) 0.0030(16) -0.033(2)
Si1 0.0183(6) 0.0129(6) 0.0135(6) 0.000 0.000 0.0027(4)
P1 0.0235(4) 0.0195(4) 0.0234(4) -0.0051(4) 0.0090(4) -0.0079(3)
Br1 0.02513(17) 0.01281(16) 0.02875(19) -0.00391(13) -0.00690(14) 0.00022(12)
Br2 0.02594(18) 0.02988(19) 0.02281(18) 0.00424(14) -0.00956(14) 0.00469(13)

loop_
_atom_type_symbol
_atom_type_description
_atom_type_scat_dispersion_real
_atom_type_scat_dispersion_imag
_atom_type_scat_source
C C 0.0033 0.0016 'International Tables Vol C Tables 4.2.6.8 and 6.1.1.4'
H H 0.0000 0.0000 'International Tables Vol C Tables 4.2.6.8 and 6.1.1.4'
Si Si 0.0817 0.0704 'International Tables Vol C Tables 4.2.6.8 and 6.1.1.4'
P P 0.1023 0.0942 'International Tables Vol C Tables 4.2.6.8 and 6.1.1.4'
Br Br -0.2901 2.4595 'International Tables Vol C Tables 4.2.6.8 and 6.1.1.4'

loop_
_geom_angle_atom_site_label_1
_geom_angle_atom_site_label_2
_geom_angle_atom_site_label_3
_geom_angle
_geom_angle_site_symmetry_1
_geom_angle_site_symmetry_3
P1 C1 H1A 109.5 . .
P1 C1 H1B 109.5 . .
H1A C1 H1B 109.5 . .
P1 C1 H1C 109.5 . .
H1A C1 H1C 109.5 . .
H1B C1 H1C 109.5 . .
P1 C2 H2A 109.5 . .
P1 C2 H2B 109.5 . .
H2A C2 H2B 109.5 . .
P1 C2 H2C 109.5 . .
H2A C2 H2C 109.5 . .
H2B C2 H2C 109.5 . .
C3 C3 P1 110.86(17) 6_464 .
C3 C3 H3A 109.5 6_464 .
P1 C3 H3A 109.5 . .
C3 C3 H3B 109.5 6_464 .
P1 C3 H3B 109.5 . .
H3A C3 H3B 108.1 . .
Br2 Si1 Br2 94.72(5) . 6_464
Br2 Si1 P1 175.65(4) . 6_464
Br2 Si1 P1 89.37(4) 6_464 6_464
Br2 Si1 P1 89.37(4) . .
Br2 Si1 P1 175.65(4) 6_464 .
P1 Si1 P1 86.58(6) 6_464 .
Br2 Si1 Br1 92.142(19) . 6_464
Br2 Si1 Br1 91.759(19) 6_464 6_464
P1 Si1 Br1 86.24(3) 6_464 6_464
P1 Si1 Br1 89.57(3) . 6_464
Br2 Si1 Br1 91.759(19) . .
Br2 Si1 Br1 92.142(19) 6_464 .
P1 Si1 Br1 89.57(3) 6_464 .
P1 Si1 Br1 86.24(3) . .
Br1 Si1 Br1 174.24(5) 6_464 .
C1 P1 C2 103.50(15) . .
C1 P1 C3 106.40(18) . .
C2 P1 C3 108.05(13) . .
C1 P1 Si1 116.64(11) . .
C2 P1 Si1 117.35(10) . .
C3 P1 Si1 104.26(11) . .

loop_
_geom_bond_atom_site_label_1
_geom_bond_atom_site_label_2
_geom_bond_distance
_geom_bond_site_symmetry_2
C1 P1 1.804(3) .
C1 H1A 0.9800 .
C1 H1B 0.9800 .
C1 H1C 0.9800 .
C2 P1 1.808(3) .
C2 H2A 0.9800 .
C2 H2B 0.9800 .
C2 H2C 0.9800 .
C3 C3 1.537(6) 6_464
C3 P1 1.817(3) .
C3 H3A 0.9900 .
C3 H3B 0.9900 .
Si1 Br2 2.3484(10) .
Si1 Br2 2.3484(10) 6_464
Si1 P1 2.3600(12) 6_464
Si1 P1 2.3600(12) .
Si1 Br1 2.4261(8) 6_464
Si1 Br1 2.4261(8) .

loop_
_geom_torsion_atom_site_label_1
_geom_torsion_atom_site_label_2
_geom_torsion_atom_site_label_3
_geom_torsion_atom_site_label_4
_geom_torsion
_geom_torsion_site_symmetry_1
C3 C3 P1 C1 83.2(3) 6_464
C3 C3 P1 C2 -166.2(3) 6_464
C3 C3 P1 Si1 -40.6(3) 6_464
Br2 Si1 P1 C1 73.65(15) .
P1 Si1 P1 C1 -104.75(15) 6_464
Br1 Si1 P1 C1 -18.49(15) 6_464
Br1 Si1 P1 C1 165.46(15) .
Br2 Si1 P1 C2 -49.96(11) .
P1 Si1 P1 C2 131.64(12) 6_464
Br1 Si1 P1 C2 -142.10(11) 6_464
Br1 Si1 P1 C2 41.85(11) .
Br2 Si1 P1 C3 -169.39(11) .
P1 Si1 P1 C3 12.21(11) 6_464
Br1 Si1 P1 C3 98.47(11) 6_464
Br1 Si1 P1 C3 -77.58(12) .
